data_7251208
loop_
_publ_author_name
'Uran, Erik'
'Lozin\<sek, Matic'

_publ_section_title
;
 Hydrogen-bonded salt cocrystals of xenon difluoride and protonated
 perfluoroamides
;
_journal_name_full CrystEngComm
_journal_paper_doi 10.1039/D5CE00956A
_journal_year 2025
_chemical_formula_moiety 'C4 H3 F7 N O, C4 H2 F7 N O, As F6'
_chemical_formula_sum 'C8 H5 As F20 N2 O2'
_chemical_formula_weight 616.06
_space_group_crystal_system triclinic
_space_group_IT_number 2
_space_group_name_Hall '-P 1'
_space_group_name_H-M_alt 'P -1'
_atom_sites_solution_hydrogens difmap
_atom_sites_solution_primary iterative
_audit_creation_date 2025-09-01
_audit_creation_method
;
Olex2 1.5
(compiled 2025.07.13 svn.rb7424aed for OlexSys, GUI svn.r7314)
;
_audit_update_record
;
2025-10-03 deposited with the CCDC.	2025-11-03 downloaded from the CCDC.
;
_cell_angle_alpha 90.5740(6)
_cell_angle_beta 90.8760(6)
_cell_angle_gamma 103.0402(7)
_cell_formula_units_Z 2
_cell_length_a 5.32051(4)
_cell_length_b 10.45222(9)
_cell_length_c 16.10170(12)
_cell_measurement_reflns_used 56836
_cell_measurement_temperature 100.01(10)
_cell_measurement_theta_max 30.0550
_cell_measurement_theta_min 1.9940
_cell_volume 872.157(12)
_computing_cell_refinement 'CrysAlisPro 1.171.43.144a (Rigaku OD, 2024)'
_computing_data_collection 'CrysAlisPro system (CCD 44.112a 64-bit (release 21-05-2025))'
_computing_data_reduction 'CrysAlisPro 1.171.43.144a (Rigaku OD, 2024)'
_computing_molecular_graphics 'Olex2 1.5 (Dolomanov et al., 2009)'
_computing_publication_material 'Olex2 1.5 (Dolomanov et al., 2009)'
_computing_structure_refinement 'SHELXL 2019/3 (Sheldrick, 2015)'
_computing_structure_solution 'olex2.solve 1.5 (Bourhis et al., 2015)'
_diffrn_ambient_environment N~2~
_diffrn_ambient_temperature 100.01(10)
_diffrn_detector 'Hybrid Pixel Array Detector'
_diffrn_detector_area_resol_mean 13.3333
_diffrn_detector_type 'Eiger2 R CdTe 1M'
_diffrn_measured_fraction_theta_full 0.999
_diffrn_measured_fraction_theta_max 0.889
_diffrn_measurement_details
;
List of Runs (angles in degrees, time in seconds):

  # Type    Start    End  Width  t~exp~   \w     \q     \k     \f   Frames
#--------------------------------------------------------------------------
  1  \w    -55.00   3.00   0.50    1.00    --   -0.57 -19.00 -90.00  116
  2  \w    -63.00  46.00   0.50    1.00    --   -0.57   0.00 -90.00  218
  3  \w     -8.00  58.00   0.50    1.00    --   -0.57  19.00  90.00  132
  4  \w    -65.00   9.00   0.50    1.00    --   -0.57  -8.00   2.52  148
  5  \w    -28.00  10.00   0.50    1.00    --   -0.57  -8.00  40.59   76
  6  \w     -9.00  49.00   0.50    1.00    --   -0.57  19.00 150.00  116
  7  \w    -69.00   6.00   0.50    1.00    --   -0.57 -38.00 150.00  150
  8  \w    -19.00  31.00   0.50    1.00    --   -0.57 -99.00   0.00  100
  9  \w    -23.00  31.00   0.50    1.00    --   -0.57 -99.00  90.00  108
 10  \w    -23.00  29.00   0.50    1.00    --   -0.57 -99.00 -30.00  104
 11  \w    -22.00  25.00   0.50    1.00    --   -0.57 -99.00-120.00   94
 12  \w    -63.00  11.00   0.50    1.00    --   -0.57 -57.00 120.00  148
 13  \w    -22.00  56.00   0.50    1.00    --   -0.57  77.00 -30.00  156
 14  \w    -12.00  62.00   0.50    1.00    --   -0.57  57.00-180.00  148
 15  \w    -22.00  56.00   0.50    1.00    --   -0.57  77.00  60.00  156
 16  \w    -22.00  56.00   0.50    1.00    --   -0.57  77.00 120.00  156
 17  \w    -63.00  46.00   0.50    1.00    --   -0.57   0.00 -90.00  218
 18  \w    -22.00  56.00   0.50    1.00    --   -0.57  77.00-180.00  156
 19  \w    -22.00  56.00   0.50    1.00    --   -0.57  77.00-150.00  156
 20  \w    -57.00  21.00   0.50    1.00    --   -0.57 -77.00-120.00  156
 21  \w    -22.00  47.00   0.50    1.00    --   -0.57  77.00 -90.00  138
 22  \w    -22.00  56.00   0.50    1.00    --   -0.57  77.00-120.00  156
;
_diffrn_measurement_device 'four-circle diffractometer'
_diffrn_measurement_device_type 'Rigaku OD, XtaLAB Synergy-S, Dualflex, Eiger2 R CdTe 1M'
_diffrn_measurement_method '\w scans'
_diffrn_orient_matrix_type 'CrysAlisPro convention (1999,Acta A55,543-557)'
_diffrn_orient_matrix_UB_11 -0.0493150000
_diffrn_orient_matrix_UB_12 0.0351593000
_diffrn_orient_matrix_UB_13 -0.0159187000
_diffrn_orient_matrix_UB_21 -0.0218514000
_diffrn_orient_matrix_UB_22 0.0195278000
_diffrn_orient_matrix_UB_23 0.0308856000
_diffrn_orient_matrix_UB_31 0.0934994000
_diffrn_orient_matrix_UB_32 0.0374321000
_diffrn_orient_matrix_UB_33 -0.0004553000
_diffrn_radiation_monochromator mirror
_diffrn_radiation_probe x-ray
_diffrn_radiation_type 'Ag K\a'
_diffrn_radiation_wavelength 0.56087
_diffrn_reflns_av_R_equivalents 0.0384
_diffrn_reflns_av_unetI/netI 0.0163
_diffrn_reflns_Laue_measured_fraction_full 0.999
_diffrn_reflns_Laue_measured_fraction_max 0.889
_diffrn_reflns_limit_h_max 9
_diffrn_reflns_limit_h_min -8
_diffrn_reflns_limit_k_max 18
_diffrn_reflns_limit_k_min -18
_diffrn_reflns_limit_l_max 28
_diffrn_reflns_limit_l_min -28
_diffrn_reflns_number 99695
_diffrn_reflns_point_group_measured_fraction_full 0.999
_diffrn_reflns_point_group_measured_fraction_max 0.889
_diffrn_reflns_theta_full 19.665
_diffrn_reflns_theta_max 30.022
_diffrn_reflns_theta_min 1.856
_diffrn_source 'micro-focus sealed X-ray tube'
_diffrn_source_type 'PhotonJet (Ag) X-ray Source'
_exptl_absorpt_coefficient_mu 1.148
_exptl_absorpt_correction_T_max 1.000
_exptl_absorpt_correction_T_min 0.184
_exptl_absorpt_correction_type gaussian
_exptl_absorpt_process_details
;
CrysAlisPro 1.171.43.144a (Rigaku Oxford Diffraction, 2024)
Numerical absorption correction based on gaussian integration over
a multifaceted crystal model
Empirical absorption correction using spherical harmonics,
implemented in SCALE3 ABSPACK scaling algorithm.
;
_exptl_crystal_colour 'clear colourless'
_exptl_crystal_colour_primary colourless
_exptl_crystal_density_diffrn 2.346
_exptl_crystal_description block
_exptl_crystal_F_000 592
_exptl_crystal_size_max 0.7
_exptl_crystal_size_mid 0.5
_exptl_crystal_size_min 0.42
_refine_diff_density_max 0.547
_refine_diff_density_min -0.439
_refine_diff_density_rms 0.057
_refine_ls_extinction_coef 0.0048(8)
_refine_ls_extinction_expression Fc^*^=kFc[1+0.001xFc^2^\l^3^/sin(2\q)]^-1/4^
_refine_ls_extinction_method 'SHELXL-2019/2 (Sheldrick 2019)'
_refine_ls_goodness_of_fit_ref 1.046
_refine_ls_hydrogen_treatment refall
_refine_ls_matrix_type full
_refine_ls_number_parameters 319
_refine_ls_number_reflns 9247
_refine_ls_number_restraints 0
_refine_ls_restrained_S_all 1.046
_refine_ls_R_factor_all 0.0250
_refine_ls_R_factor_gt 0.0217
_refine_ls_shift/su_max 0.003
_refine_ls_shift/su_mean 0.000
_refine_ls_structure_factor_coef Fsqd
_refine_ls_weighting_details 'w=1/[\s^2^(Fo^2^)+(0.0258P)^2^+0.1772P] where P=(Fo^2^+2Fc^2^)/3'
_refine_ls_weighting_scheme calc
_refine_ls_wR_factor_gt 0.0544
_refine_ls_wR_factor_ref 0.0554
_reflns_Friedel_coverage 0.000
_reflns_number_gt 8391
_reflns_number_total 9247
_reflns_threshold_expression 'I > 2\s(I)'
_cod_data_source_file d5ce00956a2.cif
_cod_data_source_block pfbah_hemi_2_1
_cod_original_cell_volume 872.156(12)
_cod_database_code 7251208
_shelx_shelxl_version_number 2019/3
_chemical_oxdiff_formula 'As F C H N O'
_chemical_oxdiff_usercomment '100 K, EU, LT mount'
_shelx_space_group_comment
;
The symmetry employed for this shelxl refinement is uniquely defined
by the following loop, which should always be used as a source of
symmetry information in preference to the above space-group names.
They are only intended as comments.
;
_shelx_estimated_absorpt_t_max 0.644
_shelx_estimated_absorpt_t_min 0.500
_olex2_refinement_description
;
;
_olex2_exptl_crystal_mounting_method 'MiTeGen loop'
_olex2_submission_special_instructions 'No special instructions were received'
_oxdiff_exptl_absorpt_empirical_details
;
Empirical correction (ABSPACK) includes:
- Absorption correction using spherical harmonics
- Frame scaling
;
_oxdiff_exptl_absorpt_empirical_full_max 1.260
_oxdiff_exptl_absorpt_empirical_full_min 0.837

loop_
_space_group_symop_operation_xyz
'x, y, z'
'-x, -y, -z'

loop_
_atom_site_label
_atom_site_type_symbol
_atom_site_fract_x
_atom_site_fract_y
_atom_site_fract_z
_atom_site_U_iso_or_equiv
_atom_site_adp_type
_atom_site_occupancy
_atom_site_site_symmetry_order
_atom_site_calc_flag
_atom_site_refinement_flags_posn
_atom_site_refinement_flags_adp
_atom_site_refinement_flags_occupancy
_atom_site_disorder_assembly
_atom_site_disorder_group
As1 As 0.61341(2) 0.25519(2) 0.53280(2) 0.01705(2) Uani 1 1 d . . . . .
C1 C -0.01417(15) 0.52103(7) 0.28073(5) 0.01836(11) Uani 1 1 d . . . . .
F1 F -0.16979(12) 0.71147(5) 0.25433(3) 0.02536(10) Uani 1 1 d . . . . .
N1 N -0.15387(14) 0.50767(7) 0.34654(4) 0.02028(11) Uani 1 1 d . . . . .
H1A H -0.241(3) 0.5592(14) 0.3571(9) 0.026(3) Uiso 1 1 d . . . . .
H1B H -0.149(3) 0.4486(15) 0.3815(9) 0.030(3) Uiso 1 1 d . . . . .
O1 O 0.13470(13) 0.44882(6) 0.25829(4) 0.02471(12) Uani 1 1 d . . . . .
H1 H 0.102(4) 0.358(2) 0.2888(14) 0.080(7) Uiso 1 1 d . . . . .
C2 C -0.02765(15) 0.63320(7) 0.22104(5) 0.01958(12) Uani 1 1 d . . . . .
F2 F 0.21189(11) 0.70417(6) 0.20877(4) 0.02693(10) Uani 1 1 d . . . . .
N2 N 0.05990(14) 0.04508(7) 0.37769(5) 0.02169(12) Uani 1 1 d . . . . .
H2A H -0.052(3) 0.0421(16) 0.4120(10) 0.038(4) Uiso 1 1 d . . . . .
H2B H 0.126(3) -0.0223(16) 0.3759(10) 0.040(4) Uiso 1 1 d . . . . .
O2 O 0.03370(12) 0.24512(6) 0.33351(4) 0.02082(10) Uani 1 1 d . . . . .
C3 C -0.15190(17) 0.57925(8) 0.13634(5) 0.02288(13) Uani 1 1 d . . . . .
F3 F -0.38353(14) 0.50091(7) 0.15173(4) 0.03616(14) Uani 1 1 d . . . . .
C4 C -0.19329(19) 0.68366(9) 0.07336(5) 0.02535(15) Uani 1 1 d . . . . .
F4 F -0.00369(16) 0.50837(7) 0.09972(4) 0.03841(15) Uani 1 1 d . . . . .
C5 C 0.13267(14) 0.14790(7) 0.33142(4) 0.01732(11) Uani 1 1 d . . . . .
F5 F -0.34935(16) 0.75393(8) 0.10285(4) 0.04195(17) Uani 1 1 d . . . . .
C6 C 0.34325(14) 0.14345(7) 0.26751(5) 0.01703(11) Uani 1 1 d . . . . .
F6 F 0.02909(15) 0.76371(8) 0.05617(5) 0.04298(17) Uani 1 1 d . . . . .
C7 C 0.22019(15) 0.10207(8) 0.18093(5) 0.01921(12) Uani 1 1 d . . . . .
F7 F -0.29531(16) 0.62409(7) 0.00375(4) 0.03849(15) Uani 1 1 d . . . . .
C8 C 0.40706(17) 0.08764(9) 0.11088(5) 0.02434(14) Uani 1 1 d . . . . .
F8 F 0.49928(10) 0.26396(5) 0.26218(3) 0.02227(9) Uani 1 1 d . . . . .
F9 F 0.48511(10) 0.05774(5) 0.29065(3) 0.02247(9) Uani 1 1 d . . . . .
F10 F 0.08958(11) 0.19169(6) 0.15693(3) 0.02710(11) Uani 1 1 d . . . . .
F11 F 0.05287(12) -0.01466(6) 0.18886(4) 0.02897(11) Uani 1 1 d . . . . .
F12 F 0.57623(12) 0.20009(7) 0.09954(4) 0.03436(13) Uani 1 1 d . . . . .
F13 F 0.53233(15) -0.00445(7) 0.12821(4) 0.03736(15) Uani 1 1 d . . . . .
F14 F 0.27132(13) 0.05506(7) 0.04075(4) 0.03328(13) Uani 1 1 d . . . . .
F15 F 0.31737(11) 0.16492(6) 0.56109(4) 0.02782(11) Uani 1 1 d . . . . .
F16 F 0.47788(12) 0.31118(6) 0.44704(4) 0.03094(12) Uani 1 1 d . . . . .
F17 F 0.90848(10) 0.34812(5) 0.50413(3) 0.02417(9) Uani 1 1 d . . . . .
F18 F 0.66556(12) 0.12309(6) 0.47621(4) 0.03002(12) Uani 1 1 d . . . . .
F19 F 0.75675(12) 0.20059(6) 0.61834(4) 0.02883(11) Uani 1 1 d . . . . .
F20 F 0.56396(11) 0.38593(5) 0.59206(4) 0.02533(10) Uani 1 1 d . . . . .

loop_
_atom_site_aniso_label
_atom_site_aniso_U_11
_atom_site_aniso_U_22
_atom_site_aniso_U_33
_atom_site_aniso_U_23
_atom_site_aniso_U_13
_atom_site_aniso_U_12
As1 0.01876(4) 0.01566(4) 0.01724(4) 0.00109(2) 0.00397(2) 0.00470(2)
C1 0.0203(3) 0.0164(3) 0.0189(3) 0.0013(2) 0.0031(2) 0.0051(2)
F1 0.0354(3) 0.0208(2) 0.0240(2) 0.00039(18) 0.00415(19) 0.0149(2)
N1 0.0232(3) 0.0197(3) 0.0190(3) 0.0021(2) 0.0050(2) 0.0066(2)
O1 0.0300(3) 0.0227(3) 0.0256(3) 0.0052(2) 0.0091(2) 0.0141(2)
C2 0.0234(3) 0.0167(3) 0.0196(3) 0.0016(2) 0.0041(2) 0.0063(2)
F2 0.0258(2) 0.0243(2) 0.0284(2) 0.00638(19) 0.00429(19) 0.00034(19)
N2 0.0236(3) 0.0203(3) 0.0228(3) 0.0049(2) 0.0058(2) 0.0078(2)
O2 0.0243(2) 0.0195(2) 0.0213(2) 0.00215(19) 0.00283(19) 0.0102(2)
C3 0.0302(4) 0.0188(3) 0.0207(3) 0.0006(2) 0.0015(3) 0.0077(3)
F3 0.0388(3) 0.0302(3) 0.0322(3) 0.0077(2) -0.0056(2) -0.0073(2)
C4 0.0325(4) 0.0250(3) 0.0205(3) 0.0039(3) 0.0024(3) 0.0102(3)
F4 0.0616(4) 0.0394(3) 0.0244(3) -0.0059(2) -0.0005(3) 0.0331(3)
C5 0.0174(3) 0.0178(3) 0.0174(3) 0.0010(2) 0.0006(2) 0.0053(2)
F5 0.0602(4) 0.0477(4) 0.0305(3) 0.0078(3) 0.0061(3) 0.0378(4)
C6 0.0163(3) 0.0169(3) 0.0186(3) 0.0012(2) 0.0004(2) 0.0050(2)
F6 0.0410(4) 0.0464(4) 0.0368(3) 0.0217(3) 0.0019(3) -0.0011(3)
C7 0.0189(3) 0.0205(3) 0.0188(3) -0.0002(2) 0.0003(2) 0.0057(2)
F7 0.0573(4) 0.0359(3) 0.0237(3) -0.0007(2) -0.0097(3) 0.0142(3)
C8 0.0269(3) 0.0291(4) 0.0193(3) -0.0002(3) 0.0024(3) 0.0112(3)
F8 0.0205(2) 0.0198(2) 0.0244(2) 0.00001(17) 0.00248(16) -0.00012(16)
F9 0.0212(2) 0.0263(2) 0.0235(2) 0.00334(18) 0.00067(16) 0.01280(18)
F10 0.0281(2) 0.0348(3) 0.0234(2) 0.0003(2) -0.00367(18) 0.0179(2)
F11 0.0287(3) 0.0259(2) 0.0275(3) -0.0040(2) 0.0008(2) -0.0038(2)
F12 0.0306(3) 0.0408(3) 0.0293(3) 0.0032(2) 0.0096(2) 0.0023(2)
F13 0.0491(4) 0.0458(4) 0.0279(3) 0.0000(3) 0.0057(2) 0.0330(3)
F14 0.0389(3) 0.0441(3) 0.0183(2) -0.0047(2) -0.0014(2) 0.0126(3)
F15 0.0227(2) 0.0248(2) 0.0345(3) 0.0026(2) 0.0108(2) 0.00149(19)
F16 0.0320(3) 0.0337(3) 0.0250(2) 0.0077(2) -0.0058(2) 0.0030(2)
F17 0.0208(2) 0.0229(2) 0.0270(2) -0.00122(18) 0.00616(17) 0.00074(17)
F18 0.0338(3) 0.0198(2) 0.0350(3) -0.0072(2) 0.0142(2) 0.0024(2)
F19 0.0346(3) 0.0302(3) 0.0255(2) 0.0070(2) -0.0001(2) 0.0151(2)
F20 0.0267(2) 0.0214(2) 0.0300(3) -0.00428(19) 0.00546(19) 0.00975(19)

loop_
_atom_type_symbol
_atom_type_description
_atom_type_scat_dispersion_real
_atom_type_scat_dispersion_imag
_atom_type_scat_source
C C 0.0015 0.0009 'International Tables Vol C Tables 4.2.6.8 and 6.1.1.4'
H H 0.0000 0.0000 'International Tables Vol C Tables 4.2.6.8 and 6.1.1.4'
As As 0.2758 1.3314 'International Tables Vol C Tables 4.2.6.8 and 6.1.1.4'
F F 0.0096 0.0061 'International Tables Vol C Tables 4.2.6.8 and 6.1.1.4'
N N 0.0030 0.0019 'International Tables Vol C Tables 4.2.6.8 and 6.1.1.4'
O O 0.0056 0.0036 'International Tables Vol C Tables 4.2.6.8 and 6.1.1.4'

loop_
_exptl_crystal_face_index_h
_exptl_crystal_face_index_k
_exptl_crystal_face_index_l
_exptl_crystal_face_perp_dist
6 -7 -21 0.2528
0 14 18 0.2346
-6 8 21 0.1910
0 -14 -19 0.2478
7 8 8 0.4091
6 9 -15 0.3518
-7 -8 -8 0.3835
-2 2 -28 0.1899
1 -3 28 0.1854
-8 8 -12 0.2683
0 17 -11 0.2625
-4 16 -14 0.2887
8 -9 12 0.3273
8 4 4 0.4071
2 -17 13 0.2742
0 -18 -7 0.2753
9 -9 -9 0.2428
-7 -6 13 0.3164
-3 3 27 0.2053
-6 -11 11 0.3265
0 -16 15 0.2369
-9 9 1 0.2341
-7 15 0 0.2650
0 17 8 0.2656
-9 8 10 0.2018
0 -13 20 0.2363

loop_
_geom_angle_atom_site_label_1
_geom_angle_atom_site_label_2
_geom_angle_atom_site_label_3
_geom_angle
_geom_angle_site_symmetry_1
_geom_angle_site_symmetry_3
_geom_angle_publ_flag
F15 As1 F16 90.68(3) . . ?
F15 As1 F17 179.03(3) . . ?
F15 As1 F18 90.14(3) . . ?
F15 As1 F19 90.63(3) . . ?
F15 As1 F20 89.67(3) . . ?
F16 As1 F17 88.67(3) . . ?
F16 As1 F18 90.57(3) . . ?
F16 As1 F19 178.69(3) . . ?
F16 As1 F20 91.02(3) . . ?
F17 As1 F18 90.58(3) . . ?
F17 As1 F19 90.03(3) . . ?
F17 As1 F20 89.62(3) . . ?
F18 As1 F19 89.30(3) . . ?
F18 As1 F20 178.41(3) . . ?
F19 As1 F20 89.12(3) . . ?
N1 C1 C2 118.79(7) . . ?
O1 C1 N1 126.65(7) . . ?
O1 C1 C2 114.55(6) . . ?
C1 N1 H1A 120.6(10) . . ?
C1 N1 H1B 121.7(10) . . ?
H1A N1 H1B 117.5(14) . . ?
C1 O1 H1 113.8(13) . . ?
C1 C2 C3 111.21(6) . . ?
F1 C2 C1 109.86(6) . . ?
F1 C2 C3 108.52(7) . . ?
F2 C2 C1 109.01(6) . . ?
F2 C2 F1 108.97(6) . . ?
F2 C2 C3 109.24(6) . . ?
H2A N2 H2B 115.1(15) . . ?
C5 N2 H2A 120.9(11) . . ?
C5 N2 H2B 123.9(11) . . ?
C5 O2 H1 127.5(10) . . ?
F3 C3 C2 107.49(7) . . ?
F3 C3 C4 107.92(7) . . ?
C4 C3 C2 115.77(7) . . ?
F4 C3 C2 109.37(7) . . ?
F4 C3 F3 109.11(8) . . ?
F4 C3 C4 107.04(7) . . ?
F5 C4 C3 111.15(7) . . ?
F5 C4 F6 108.53(9) . . ?
F5 C4 F7 108.89(8) . . ?
F6 C4 C3 110.42(8) . . ?
F6 C4 F7 108.62(8) . . ?
F7 C4 C3 109.19(7) . . ?
N2 C5 C6 117.04(6) . . ?
O2 C5 N2 123.81(7) . . ?
O2 C5 C6 119.06(6) . . ?
C5 C6 C7 110.44(6) . . ?
F8 C6 C5 109.05(6) . . ?
F8 C6 C7 108.68(6) . . ?
F9 C6 C5 110.74(6) . . ?
F9 C6 C7 108.93(6) . . ?
F9 C6 F8 108.96(6) . . ?
C8 C7 C6 116.48(6) . . ?
F10 C7 C6 108.30(6) . . ?
F10 C7 C8 107.59(6) . . ?
F10 C7 F11 108.93(7) . . ?
F11 C7 C6 107.64(6) . . ?
F11 C7 C8 107.72(7) . . ?
F12 C8 C7 110.66(7) . . ?
F12 C8 F14 108.43(7) . . ?
F13 C8 C7 110.98(7) . . ?
F13 C8 F12 109.06(8) . . ?
F13 C8 F14 108.96(8) . . ?
F14 C8 C7 108.70(7) . . ?

loop_
_geom_bond_atom_site_label_1
_geom_bond_atom_site_label_2
_geom_bond_distance
_geom_bond_site_symmetry_2
_geom_bond_publ_flag
As1 F15 1.7142(5) . ?
As1 F16 1.7162(6) . ?
As1 F17 1.7217(5) . ?
As1 F18 1.7231(5) . ?
As1 F19 1.7276(6) . ?
As1 F20 1.7294(5) . ?
C1 N1 1.2942(10) . ?
C1 O1 1.2652(9) . ?
C1 C2 1.5369(10) . ?
F1 C2 1.3459(9) . ?
N1 H1A 0.806(15) . ?
N1 H1B 0.844(15) . ?
O1 H1 1.06(2) . ?
C2 F2 1.3407(9) . ?
C2 C3 1.5504(12) . ?
N2 H2A 0.815(17) . ?
N2 H2B 0.857(17) . ?
N2 C5 1.3027(10) . ?
O2 H1 1.36(2) . ?
O2 C5 1.2459(9) . ?
C3 F3 1.3449(11) . ?
C3 C4 1.5465(12) . ?
C3 F4 1.3370(10) . ?
C4 F5 1.3170(11) . ?
C4 F6 1.3208(12) . ?
C4 F7 1.3242(11) . ?
C5 C6 1.5408(10) . ?
C6 C7 1.5465(11) . ?
C6 F8 1.3475(9) . ?
C6 F9 1.3469(8) . ?
C7 C8 1.5434(11) . ?
C7 F10 1.3426(9) . ?
C7 F11 1.3468(9) . ?
C8 F12 1.3255(11) . ?
C8 F13 1.3183(10) . ?
C8 F14 1.3301(10) . ?

loop_
_geom_hbond_atom_site_label_D
_geom_hbond_atom_site_label_H
_geom_hbond_atom_site_label_A
_geom_hbond_distance_DH
_geom_hbond_distance_HA
_geom_hbond_distance_DA
_geom_hbond_angle_DHA
_geom_hbond_site_symmetry_A
_geom_hbond_publ_flag
N1 H1A F20 0.806(15) 2.103(14) 2.8485(9) 153.9(14) 2_566 yes
N1 H1B F16 0.844(15) 2.434(14) 3.0039(9) 125.5(12) 1_455 yes
N1 H1B F17 0.844(15) 2.295(15) 3.1046(9) 161.0(13) 1_455 yes
O1 H1 O2 1.06(2) 1.36(2) 2.4174(9) 172(2) . yes
N2 H2A F15 0.815(17) 2.349(16) 2.8168(9) 117.2(14) 2_556 yes
N2 H2A F18 0.815(17) 2.155(17) 2.9036(9) 152.7(15) 1_455 yes
N2 H2B F19 0.857(17) 2.096(17) 2.9464(9) 171.7(15) 2_656 yes

loop_
_geom_torsion_atom_site_label_1
_geom_torsion_atom_site_label_2
_geom_torsion_atom_site_label_3
_geom_torsion_atom_site_label_4
_geom_torsion
_geom_torsion_site_symmetry_1
_geom_torsion_site_symmetry_2
_geom_torsion_site_symmetry_3
_geom_torsion_site_symmetry_4
_geom_torsion_publ_flag
C1 C2 C3 F3 55.14(9) . . . . ?
C1 C2 C3 C4 175.83(7) . . . . ?
C1 C2 C3 F4 -63.20(9) . . . . ?
F1 C2 C3 F3 -65.81(8) . . . . ?
F1 C2 C3 C4 54.88(9) . . . . ?
F1 C2 C3 F4 175.85(7) . . . . ?
N1 C1 C2 F1 7.13(10) . . . . ?
N1 C1 C2 F2 126.46(8) . . . . ?
N1 C1 C2 C3 -113.03(8) . . . . ?
O1 C1 C2 F1 -173.91(7) . . . . ?
O1 C1 C2 F2 -54.58(9) . . . . ?
O1 C1 C2 C3 65.93(9) . . . . ?
C2 C3 C4 F5 -61.10(11) . . . . ?
C2 C3 C4 F6 59.40(10) . . . . ?
C2 C3 C4 F7 178.76(8) . . . . ?
F2 C2 C3 F3 175.51(6) . . . . ?
F2 C2 C3 C4 -63.81(9) . . . . ?
F2 C2 C3 F4 57.17(9) . . . . ?
N2 C5 C6 C7 97.16(8) . . . . ?
N2 C5 C6 F8 -143.48(7) . . . . ?
N2 C5 C6 F9 -23.59(9) . . . . ?
O2 C5 C6 C7 -79.50(9) . . . . ?
O2 C5 C6 F8 39.86(9) . . . . ?
O2 C5 C6 F9 159.75(7) . . . . ?
F3 C3 C4 F5 59.36(10) . . . . ?
F3 C3 C4 F6 179.85(8) . . . . ?
F3 C3 C4 F7 -60.79(9) . . . . ?
F4 C3 C4 F5 176.68(8) . . . . ?
F4 C3 C4 F6 -62.82(10) . . . . ?
F4 C3 C4 F7 56.54(10) . . . . ?
C5 C6 C7 C8 -177.57(6) . . . . ?
C5 C6 C7 F10 61.07(8) . . . . ?
C5 C6 C7 F11 -56.56(8) . . . . ?
C6 C7 C8 F12 -59.50(9) . . . . ?
C6 C7 C8 F13 61.72(10) . . . . ?
C6 C7 C8 F14 -178.47(7) . . . . ?
F8 C6 C7 C8 62.85(8) . . . . ?
F8 C6 C7 F10 -58.51(8) . . . . ?
F8 C6 C7 F11 -176.14(6) . . . . ?
F9 C6 C7 C8 -55.74(9) . . . . ?
F9 C6 C7 F10 -177.10(6) . . . . ?
F9 C6 C7 F11 65.27(8) . . . . ?
F10 C7 C8 F12 62.23(9) . . . . ?
F10 C7 C8 F13 -176.54(7) . . . . ?
F10 C7 C8 F14 -56.73(9) . . . . ?
F11 C7 C8 F12 179.52(7) . . . . ?
F11 C7 C8 F13 -59.25(9) . . . . ?
F11 C7 C8 F14 60.56(9) . . . . ?

loop_
_exptl_oxdiff_crystal_face_indexfrac_h
_exptl_oxdiff_crystal_face_indexfrac_k
_exptl_oxdiff_crystal_face_indexfrac_l
_exptl_oxdiff_crystal_face_x
_exptl_oxdiff_crystal_face_y
_exptl_oxdiff_crystal_face_z
6.2067 -7.0379 -20.9187 -0.2205 -0.9191 0.3264
0.3324 14.0023 17.7507 0.1934 0.8144 0.5471
-5.6654 8.2030 21.4290 0.2267 0.9458 -0.2324
0.2484 -13.8271 -18.6139 -0.2021 -0.8503 -0.4859
6.9271 8.2771 7.6166 -0.1718 0.2455 0.9540
5.5806 9.0040 -15.1298 0.2822 -0.4134 0.8657
-7.0262 -8.0199 -7.5751 0.1851 -0.2370 -0.9537
-1.7969 2.0266 -28.1358 0.6078 -0.7902 -0.0793
0.8060 -3.3508 28.3087 -0.6082 0.7913 -0.0630
-8.2558 8.4254 -11.8623 0.8922 -0.0214 -0.4511
-0.0191 16.8362 -11.3382 0.7734 -0.0210 0.6336
-4.1842 15.7464 -13.7308 0.9786 -0.0252 0.2045
8.1347 -8.8935 12.0863 -0.9062 0.0219 0.4222
8.4802 4.0412 3.6458 -0.3342 0.0062 0.9425
2.0820 -16.7933 12.8574 -0.8978 0.0237 -0.4398
0.0528 -17.6949 -6.5149 -0.5210 -0.5479 -0.6545
8.7213 -8.7526 -8.7890 -0.5979 -0.6329 0.4918
-7.0555 -6.1196 13.1259 -0.0762 0.4401 -0.8947
-3.3828 3.2665 26.8680 -0.1460 0.9675 -0.2063
-5.5186 -10.7506 11.2229 -0.2845 0.2573 -0.9235
0.1858 -15.7945 14.8535 -0.8009 0.1463 -0.5806
-9.1175 9.2200 0.5902 0.7644 0.3975 -0.5076
-7.3392 14.8301 0.2705 0.8790 0.4583 -0.1312
0.0215 17.3910 8.0665 0.4820 0.5883 0.6493
-8.5860 8.3796 10.3448 0.5534 0.6708 -0.4938
-0.0068 -13.0000 20.0145 -0.7753 0.3644 -0.4964
